data_2312863
loop_
_publ_author_name
'Khakurel, Krishna P.'
'Mahmoudi, Sohail'

_publ_section_title
;
 Structure of L-arginine and detection of trace DL-arginine by 3D&#xa0;ED.
;
_journal_coeditor_code YP3243
_journal_issue 7
_journal_name_full 'Acta crystallographica. Section C, Structural chemistry'
_journal_paper_doi 10.1107/S2053229625005091
_journal_volume 81
_journal_year 2025
_chemical_formula_iupac 'C6 H14 N4 O2'
_chemical_formula_moiety 'C6 H14 N4 O2'
_chemical_formula_sum 'C6 H14 N4 O2'
_chemical_formula_weight 174.20
_chemical_name_common
;
L-Arginine
;
_chemical_name_systematic
;
L-Arginine
;
_space_group_crystal_system monoclinic
_space_group_IT_number 4
_space_group_name_Hall 'P 2yb'
_space_group_name_H-M_alt 'P 1 21 1'
_atom_sites_solution_hydrogens mixed
_audit_creation_method SHELXL-2019/3
_cell_angle_alpha 90
_cell_angle_beta 94.83(3)
_cell_angle_gamma 90
_cell_formula_units_Z 4
_cell_length_a 5.5791(11)
_cell_length_b 16.794(3)
_cell_length_c 10.050(2)
_cell_measurement_temperature 163(2)
_cell_volume 938.3(3)
_computing_structure_refinement
;
SHELXL2019 (Sheldrick, 2015<i>b</i>)
;
_computing_structure_solution
;
SHELXT2018 (Sheldrick, 2015<i>a</i>)
;
_diffrn_ambient_temperature 163(2)
_diffrn_detector Jungfrau
_diffrn_measured_fraction_theta_full 0.877
_diffrn_measured_fraction_theta_max 0.736
_diffrn_measurement_device_type 'JEOL JEM2100Plus'
_diffrn_measurement_method 'continuous-rotation 3D electron diffraction'
_diffrn_radiation_type electron
_diffrn_radiation_wavelength 0.02508
_diffrn_reflns_av_R_equivalents 0.3318
_diffrn_reflns_av_unetI/netI 0.4081
_diffrn_reflns_limit_h_max 6
_diffrn_reflns_limit_h_min -6
_diffrn_reflns_limit_k_max 21
_diffrn_reflns_limit_k_min -21
_diffrn_reflns_limit_l_max 11
_diffrn_reflns_limit_l_min -11
_diffrn_reflns_number 8436
_diffrn_reflns_theta_full 0.862
_diffrn_reflns_theta_max 0.973
_diffrn_reflns_theta_min 0.084
_diffrn_source 'transmission electron microscope'
_diffrn_source_voltage 200000
_exptl_absorpt_coefficient_mu 0.000
_exptl_crystal_density_diffrn 1.233
_exptl_crystal_F_000 142
_exptl_crystal_size_max 2000
_refine_diff_density_max 0.129
_refine_diff_density_min -0.142
_refine_ls_abs_structure_details
;
All f'' are zero, so absolute structure could not be determined
;
_refine_ls_extinction_method none
_refine_ls_goodness_of_fit_ref 0.941
_refine_ls_hydrogen_treatment mixed
_refine_ls_matrix_type full
_refine_ls_number_parameters 299
_refine_ls_number_reflns 3552
_refine_ls_number_restraints 412
_refine_ls_restrained_S_all 0.899
_refine_ls_R_factor_all 0.2073
_refine_ls_R_factor_gt 0.1462
_refine_ls_shift/su_max 0.000
_refine_ls_shift/su_mean 0.000
_refine_ls_structure_factor_coef Fsqd
_refine_ls_weighting_details 'w=1/[\s^2^(Fo^2^)+(0.0024P)^2^] where P=(Fo^2^+2Fc^2^)/3'
_refine_ls_weighting_scheme calc
_refine_ls_wR_factor_gt 0.2805
_refine_ls_wR_factor_ref 0.3239
_reflns_number_gt 1566
_reflns_number_total 3552
_reflns_threshold_expression 'I > 2\s(I)'
_cod_data_source_file yp3243.cif
_cod_data_source_block L-arginine
_cod_original_sg_symbol_H-M 'P 21'
_cod_database_code 2312863
_shelx_space_group_comment
;
The symmetry employed for this shelxl refinement is uniquely defined
by the following loop, which should always be used as a source of
symmetry information in preference to the above space-group names.
They are only intended as comments.
;

loop_
_space_group_symop_operation_xyz
'x, y, z'
'-x, y+1/2, -z'

loop_
_atom_site_type_symbol
_atom_site_label
_atom_site_fract_x
_atom_site_fract_y
_atom_site_fract_z
_atom_site_U_iso_or_equiv
_atom_site_adp_type
_atom_site_calc_flag
_atom_site_occupancy
_atom_site_disorder_assembly
_atom_site_disorder_group
O O1_1 0.467(2) 0.7047(7) 0.5460(14) 0.052(3) Uani d 1 . .
O O2_1 0.4577(19) 0.6606(6) 0.3348(15) 0.046(3) Uani d 1 . .
N N1_1 0.2046(19) 0.3760(6) 0.6541(15) 0.039(3) Uani d 1 . .
H H1_1 0.276(8) 0.382(3) 0.758(7) 0.026(11) Uiso d 1 . .
N N2_1 -0.039(2) 0.2959(6) 0.4922(14) 0.038(3) Uani d 1 . .
H H2NA_1 0.013(9) 0.326(3) 0.412(5) 0.045(14) Uiso d 1 . .
H H2NB_1 -0.183(9) 0.259(3) 0.474(7) 0.061(18) Uiso d 1 . .
N N3_1 0.8583(18) 0.6176(6) 0.6567(15) 0.041(3) Uani d 1 . .
H H3NA_1 1.055(6) 0.591(3) 0.657(7) 0.062 Uiso d 1 . .
H H3NB_1 0.897(10) 0.6869(14) 0.657(7) 0.062 Uiso d 1 . .
N N4_1 -0.090(2) 0.2933(7) 0.7195(13) 0.047(4) Uani d 1 . .
H H4NA_1 -0.004(12) 0.297(4) 0.813(5) 0.07(2) Uiso d 1 . .
H H4NB_1 -0.248(7) 0.262(3) 0.714(7) 0.045(14) Uiso d 1 . .
C C1_1 0.542(2) 0.6575(6) 0.4566(15) 0.033(3) Uani d 1 . .
C C2_1 0.7497(19) 0.5996(6) 0.5080(14) 0.030(3) Uani d 1 . .
H H2_1 0.915(6) 0.598(2) 0.429(4) 0.020(9) Uiso d 1 . .
C C3_1 0.6601(19) 0.5084(6) 0.4907(15) 0.033(3) Uani d 1 . .
H H3A_1 0.594(12) 0.498(4) 0.368(3) 0.070(19) Uiso d 1 . .
H H3B_1 0.846(7) 0.466(3) 0.522(6) 0.051(15) Uiso d 1 . .
C C4_1 0.471(2) 0.4882(6) 0.5880(17) 0.039(3) Uani d 1 . .
H H4A_1 0.312(9) 0.540(3) 0.558(7) 0.058 Uiso d 1 . .
H H4B_1 0.544(11) 0.497(4) 0.710(3) 0.058 Uiso d 1 . .
C C5_1 0.362(2) 0.4066(7) 0.5475(18) 0.047(4) Uani d 1 . .
H H5A_1 0.235651 0.413010 0.436748 0.057 Uiso calc 1 . .
H H5B_1 0.529267 0.357002 0.532432 0.057 Uiso calc 1 . .
C C6_1 0.0323(19) 0.3214(7) 0.6215(15) 0.034(3) Uani d 1 . .
O O1_2 1.010(2) 0.2895(7) 0.0013(13) 0.049(3) Uani d 1 . .
O O2_2 0.994(3) 0.3207(9) 0.2205(18) 0.070(4) Uani d 1 . .
N N1_2 0.6803(16) 0.6141(5) -0.0696(14) 0.034(3) Uani d 1 . .
H H1_2 0.719083 0.591804 -0.160766 0.041 Uiso calc 1 . .
N N2_2 0.4227(18) 0.6892(5) 0.0507(12) 0.029(2) Uani d 1 . .
H H2NA_2 0.286(8) 0.727(3) 0.035(7) 0.048(15) Uiso d 1 . .
H H2NB_2 0.459(9) 0.666(3) 0.144(4) 0.035(12) Uiso d 1 . .
N N3_2 1.378(2) 0.3940(7) -0.0266(17) 0.049(3) Uani d 1 . .
H H3NA_2 1.543(9) 0.438(3) -0.011(7) 0.07(2) Uiso d 1 . .
H H3NB_2 1.472(18) 0.331(3) -0.025(11) 0.7(5) Uiso d 1 . .
N N4_2 0.3913(17) 0.7009(7) -0.1864(13) 0.033(2) Uani d 1 . .
H H4NA_2 0.263(8) 0.744(3) -0.182(6) 0.037(12) Uiso d 1 . .
H H4NB_2 0.432(13) 0.686(4) -0.280(4) 0.07(2) Uiso d 1 . .
C C1_2 1.074(2) 0.3294(6) 0.1035(16) 0.035(3) Uani d 1 . .
C C2_2 1.267(2) 0.3967(6) 0.1123(16) 0.036(3) Uani d 1 . .
H H2_2 1.425(14) 0.384(5) 0.208(8) 0.08(2) Uiso d 1 . .
C C3_2 1.1684(19) 0.4809(7) 0.1336(17) 0.041(3) Uani d 1 . .
H H3A_2 1.046(8) 0.485(3) 0.235(4) 0.047(15) Uiso d 1 . .
H H3B_2 1.330(9) 0.534(3) 0.148(7) 0.07(2) Uiso d 1 . .
C C4_2 0.9925(19) 0.5140(6) 0.0121(14) 0.033(3) Uani d 1 . .
H H4A_2 1.118386 0.536812 -0.080312 0.040 Uiso calc 1 . .
H H4B_2 0.858715 0.457534 -0.033834 0.040 Uiso calc 1 . .
C C5_2 0.833(2) 0.5834(6) 0.0499(15) 0.032(3) Uani d 1 . .
H H5A_2 0.697367 0.560182 0.137724 0.27(12) Uiso calc 1 . .
H H5B_2 0.964227 0.639314 0.099981 0.12(4) Uiso calc 1 . .
C C6_2 0.4941(18) 0.6689(6) -0.0721(14) 0.027(3) Uani d 1 . .

loop_
_atom_site_aniso_label
_atom_site_aniso_U_11
_atom_site_aniso_U_22
_atom_site_aniso_U_33
_atom_site_aniso_U_12
_atom_site_aniso_U_13
_atom_site_aniso_U_23
O1_1 0.072(7) 0.066(6) 0.019(7) 0.029(6) 0.003(6) 0.009(5)
O2_1 0.053(6) 0.050(5) 0.034(7) 0.026(5) 0.005(5) 0.001(5)
N1_1 0.036(5) 0.047(6) 0.035(8) -0.013(4) 0.002(5) -0.002(5)
N2_1 0.048(6) 0.038(5) 0.027(7) -0.015(5) 0.004(5) 0.001(5)
N3_1 0.034(5) 0.051(6) 0.039(8) -0.008(4) 0.004(5) 0.002(5)
N4_1 0.052(6) 0.075(8) 0.013(7) -0.039(6) 0.000(5) 0.020(6)
C1_1 0.040(6) 0.033(5) 0.027(7) 0.014(4) 0.009(5) 0.003(5)
C2_1 0.034(5) 0.034(4) 0.023(7) 0.001(4) 0.005(5) 0.005(5)
C3_1 0.031(5) 0.037(5) 0.030(9) 0.006(4) 0.007(5) 0.006(5)
C4_1 0.051(6) 0.029(5) 0.037(9) -0.013(4) 0.014(6) -0.006(5)
C5_1 0.042(6) 0.042(6) 0.061(11) -0.020(5) 0.030(6) -0.014(6)
C6_1 0.031(5) 0.054(6) 0.017(7) -0.020(5) 0.007(5) 0.015(5)
O1_2 0.064(7) 0.062(6) 0.021(7) -0.034(5) 0.012(6) -0.014(5)
O2_2 0.097(9) 0.086(9) 0.029(7) -0.055(7) 0.017(7) -0.008(6)
N1_2 0.028(4) 0.036(4) 0.038(8) 0.013(3) -0.004(5) -0.012(4)
N2_2 0.035(5) 0.033(5) 0.020(7) 0.001(4) 0.002(5) -0.003(4)
N3_2 0.040(6) 0.050(6) 0.057(10) 0.006(5) 0.012(6) 0.005(6)
N4_2 0.025(4) 0.053(6) 0.020(7) 0.012(4) 0.003(4) 0.002(5)
C1_2 0.045(6) 0.038(5) 0.020(7) -0.011(5) -0.004(5) -0.001(5)
C2_2 0.034(5) 0.033(5) 0.042(8) -0.004(4) 0.001(5) 0.004(5)
C3_2 0.035(6) 0.041(5) 0.046(10) 0.003(4) 0.002(6) 0.005(6)
C4_2 0.033(5) 0.035(5) 0.033(8) 0.007(4) 0.012(5) 0.006(5)
C5_2 0.036(6) 0.031(5) 0.029(8) 0.003(4) 0.001(5) -0.007(5)
C6_2 0.036(5) 0.029(5) 0.017(7) 0.013(4) 0.003(5) -0.003(4)

loop_
_atom_type_symbol
_atom_type_description
_atom_type_scat_dispersion_real
_atom_type_scat_dispersion_imag
_atom_type_scat_source
C C 0.0000 0.0000 'International Tables Vol C Tables 4.2.6.8 and 6.1.1.4'
H H 0.0000 0.0000 'International Tables Vol C Tables 4.2.6.8 and 6.1.1.4'
N N 0.0000 0.0000 'International Tables Vol C Tables 4.2.6.8 and 6.1.1.4'
O O 0.0000 0.0000 'International Tables Vol C Tables 4.2.6.8 and 6.1.1.4'

loop_
_geom_angle_atom_site_label_1
_geom_angle_atom_site_label_2
_geom_angle_atom_site_label_3
_geom_angle_site_symmetry_1
_geom_angle_site_symmetry_3
_geom_angle
_geom_angle_publ_flag
C6_1 N1_1 C5_1 . . 119.8(13) ?
O2_1 C1_1 O1_1 . . 121.9(10) ?
O2_1 C1_1 C2_1 . . 123.0(12) ?
O1_1 C1_1 C2_1 . . 115.1(12) ?
C1_1 C2_1 N3_1 . . 113.8(10) ?
C1_1 C2_1 C3_1 . . 109.8(8) ?
N3_1 C2_1 C3_1 . . 111.8(9) ?
C4_1 C3_1 C2_1 . . 111.3(10) ?
C3_1 C4_1 C5_1 . . 107.8(12) ?
N1_1 C5_1 C4_1 . . 110.5(12) ?
N4_1 C6_1 N1_1 . . 117.4(14) ?
N4_1 C6_1 N2_1 . . 117.2(10) ?
N1_1 C6_1 N2_1 . . 125.2(13) ?
C6_2 N1_2 C5_2 . . 128.0(12) ?
O1_2 C1_2 O2_2 . . 125.9(12) ?
O1_2 C1_2 C2_2 . . 125.5(15) ?
O2_2 C1_2 C2_2 . . 108.5(12) ?
C3_2 C2_2 C1_2 . . 114.7(10) ?
C3_2 C2_2 N3_2 . . 108.9(11) ?
C1_2 C2_2 N3_2 . . 104.4(11) ?
C2_2 C3_2 C4_2 . . 114.7(11) ?
C5_2 C4_2 C3_2 . . 114.0(11) ?
N1_2 C5_2 C4_2 . . 111.4(11) ?
N4_2 C6_2 N2_2 . . 122.1(10) ?
N4_2 C6_2 N1_2 . . 122.9(13) ?
N2_2 C6_2 N1_2 . . 115.0(11) ?

loop_
_geom_bond_atom_site_label_1
_geom_bond_atom_site_label_2
_geom_bond_site_symmetry_2
_geom_bond_distance
_geom_bond_publ_flag
O1_1 C1_1 . 1.29(2) ?
O2_1 C1_1 . 1.274(19) ?
N1_1 C6_1 . 1.349(14) ?
N1_1 C5_1 . 1.53(2) ?
N2_1 C6_1 . 1.393(19) ?
N3_1 C2_1 . 1.594(19) ?
N4_1 C6_1 . 1.332(18) ?
C1_1 C2_1 . 1.568(13) ?
C2_1 C3_1 . 1.616(15) ?
C3_1 C4_1 . 1.53(2) ?
C4_1 C5_1 . 1.541(15) ?
O1_2 C1_2 . 1.252(18) ?
O2_2 C1_2 . 1.30(2) ?
N1_2 C6_2 . 1.385(12) ?
N1_2 C5_2 . 1.503(15) ?
N2_2 C6_2 . 1.372(18) ?
N3_2 C2_2 . 1.57(2) ?
N4_2 C6_2 . 1.351(17) ?
C1_2 C2_2 . 1.562(15) ?
C2_2 C3_2 . 1.539(16) ?
C3_2 C4_2 . 1.601(17) ?
C4_2 C5_2 . 1.533(16) ?
